data_9011569
loop_
_publ_author_name
'Mao, H. K.'
'Jephcoat, A. P.'
'Hemley, R. J.'
'Finger, L. W.'
'Zha, C. S.'
'Hazen, R. M.'
'Cox, D. E.'

_publ_section_title
;
 Synchrotron X-ray diffraction measurements of single-crystal hydrogen to
 26.5 Gigapascals
 Sample: at P = 21.4 GPa, T = 300 K
;
_journal_name_full Science
_journal_page_first 1131
_journal_page_last 1133
_journal_paper_doi 10.1126/science.239.4844.1131
_journal_volume 239
_journal_year 1988
_chemical_compound_source Synthetic
_chemical_formula_sum H
_chemical_name_mineral Hydrogen
_space_group_IT_number 194
_symmetry_space_group_name_Hall '-P 6c 2c'
_symmetry_space_group_name_H-M 'P 63/m m c'
_cell_angle_alpha 90
_cell_formula_units_Z 2
_cell_angle_beta 90
_cell_angle_gamma 120
_cell_length_a 2.308
_cell_length_b 2.308
_cell_length_c 3.703
_cell_volume 17.083
_database_code_amcsd 0015435
_diffrn_ambient_pressure 2.14e+07
_diffrn_ambient_temperature 300
_exptl_crystal_density_diffrn 0.196
_cod_database_code 9011569

loop_
_space_group_symop_operation_xyz
x,y,z
-x,-x+y,1/2+z
x,x-y,1/2-z
-x+y,-x,1/2-z
x-y,x,1/2+z
-y,-x,z
y,x,-z
y,-x+y,-z
-y,x-y,z
x-y,-y,1/2+z
-x+y,y,1/2-z
x,y,1/2-z
-x,-y,1/2+z
x,x-y,z
-x,-x+y,-z
x-y,x,-z
-x+y,-x,z
y,x,1/2+z
-y,-x,1/2-z
-y,x-y,1/2-z
y,-x+y,1/2+z
-x+y,y,z
x-y,-y,-z
-x,-y,-z

loop_
_atom_site_label
_atom_site_fract_x
_atom_site_fract_y
_atom_site_fract_z
H 0.33333 0.66667 0.25000

loop_
_cod_related_entry_id
_cod_related_entry_database
_cod_related_entry_code
1 ChemSpider 4515072
2 AMCSD 0015435
